data_1506290
loop_
_publ_author_name
'Cerna, Igor'
'Pohl, Radek'
'Klepetarov\'a, Blanka'
'Hocek, Michal'

_publ_section_title
;
 Direct C-H arylation of purines: development of methodology and its use
 in regioselective synthesis of 2,6,8-trisubstituted purines.
;
_journal_issue 23
_journal_name_full 'Organic letters'
_journal_page_first 5389
_journal_page_last 5392
_journal_paper_doi 10.1021/ol062324j
_journal_volume 8
_journal_year 2006
_chemical_formula_moiety 'C25 H20 N4'
_chemical_formula_sum 'C25 H20 N4'
_chemical_formula_weight 376.46
_chemical_melting_point 447.1(10)
_chemical_name_systematic 9-Benzyl-6-phenyl-8-(4-methylphenyl)purine
_space_group_IT_number 2
_symmetry_cell_setting triclinic
_symmetry_Int_Tables_number 2
_symmetry_space_group_name_Hall '-P 1'
_symmetry_space_group_name_H-M 'P -1'
_atom_sites_solution_hydrogens geom
_atom_sites_solution_primary direct
_audit_creation_date 06-08-09
_audit_creation_method CRYSTALS_ver_12.83
_cell_angle_alpha 101.247(7)
_cell_angle_beta 114.349(8)
_cell_angle_gamma 106.926(7)
_cell_formula_units_Z 2
_cell_length_a 10.1257(8)
_cell_length_b 10.4037(8)
_cell_length_c 11.2572(9)
_cell_measurement_reflns_used 0
_cell_measurement_temperature 150
_cell_measurement_theta_max 76
_cell_measurement_theta_min 5
_cell_volume 963.70(18)
_computing_cell_refinement 'CrysAlis RED, (Oxford Diffraction, 2002)'
_computing_data_collection 'Xcalibur, (Oxford Diffraction, 2002)'
_computing_data_reduction 'CrysAlis RED, (Oxford Diffraction, 2002)'
_computing_molecular_graphics 'CAMERON (Watkin et al., 1996)'
_computing_publication_material 'CRYSTALS (Betteridge et al., 2003)'
_computing_structure_refinement 'CRYSTALS (Betteridge et al., 2003)'
_computing_structure_solution 'SIR92 (Altomare et al., 1994)'
_diffrn_ambient_temperature 150
_diffrn_measured_fraction_theta_full 0.989
_diffrn_measured_fraction_theta_max 0.946
_diffrn_measurement_device_type 'Oxford Diffraction XCALIBUR'
_diffrn_measurement_method '\f & \w scans'
_diffrn_radiation_monochromator graphite
_diffrn_radiation_type 'Cu K\a'
_diffrn_radiation_wavelength 1.54180
_diffrn_reflns_av_R_equivalents 0.045
_diffrn_reflns_limit_h_max 10
_diffrn_reflns_limit_h_min -12
_diffrn_reflns_limit_k_max 12
_diffrn_reflns_limit_k_min -12
_diffrn_reflns_limit_l_max 13
_diffrn_reflns_limit_l_min -13
_diffrn_reflns_number 13152
_diffrn_reflns_theta_full 68.013
_diffrn_reflns_theta_max 76.420
_diffrn_reflns_theta_min 4.624
_diffrn_source_type Xcalibur
_diffrn_standards_number 0
_exptl_absorpt_coefficient_mu 0.613
_exptl_absorpt_correction_T_max 0.95
_exptl_absorpt_correction_T_min 0.89
_exptl_absorpt_correction_type numerical
_exptl_absorpt_process_details
; 
 Analytical Absorption (De Meulenaer & Tompa, 1965) 
;
_exptl_crystal_colour 'light pink'
_exptl_crystal_density_diffrn 1.297
_exptl_crystal_description prism
_exptl_crystal_F_000 396
_exptl_crystal_size_max 0.29
_exptl_crystal_size_mid 0.19
_exptl_crystal_size_min 0.09
_refine_diff_density_max 0.23
_refine_diff_density_min -0.24
_refine_ls_extinction_coef 29(3)
_refine_ls_extinction_method 'Larson (1970), Equation 22'
_refine_ls_goodness_of_fit_ref 1.1423
_refine_ls_hydrogen_treatment constr
_refine_ls_matrix_type full
_refine_ls_number_parameters 263
_refine_ls_number_reflns 3233
_refine_ls_number_restraints 0
_refine_ls_R_factor_all 0.0549
_refine_ls_R_factor_gt 0.0492
_refine_ls_shift/su_max 0.002477
_refine_ls_structure_factor_coef F
_refine_ls_weighting_details
;
 Method, part 1, Chebychev polynomial, (Watkin, 1994, Prince, 1982) 
 [weight] = 1.0/[A~0~*T~0~(x)+A~1~*T~1~(x) ... +A~n-1~]*T~n-1~(x)] 
 where A~i~ are the Chebychev coefficients listed below and x= Fcalc/Fmax 
 Method = Robust Weighting (Prince, 1982) 
 W = [weight] * [1-(deltaF/6*sigmaF)^2^]^2^ 
 A~i~ are: 
 5.95 2.21 3.94 
;
_refine_ls_weighting_scheme calc
_refine_ls_wR_factor_all 0.0591
_refine_ls_wR_factor_gt 0.0562
_refine_ls_wR_factor_ref 0.0562
_reflns_limit_h_max 11
_reflns_limit_h_min -12
_reflns_limit_k_max 12
_reflns_limit_k_min -12
_reflns_limit_l_max 13
_reflns_limit_l_min 0
_reflns_number_gt 3233
_reflns_number_total 3826
_reflns_threshold_expression I>2.0\s(I)
_cod_data_source_file ol062324jsi20060921_050326.cif
_cod_data_source_block CRYSTALS_cif
_cod_depositor_comments
;
The following automatic conversions were performed:

'_chemical_melting_point' value '173-175 C' was changed to
'447.1(10)' - it was converted from degrees Celsius(C) to Kelvins(K),
the average value was taken and precision was estimated.

Automatic conversion script
Id: cif_fix_values 1715 2011-07-08 13:25:40Z adriana 
;
_cod_database_code 1506290

loop_
_symmetry_equiv_pos_as_xyz
x,y,z
-x,-y,-z

loop_
_atom_site_label
_atom_site_type_symbol
_atom_site_fract_x
_atom_site_fract_y
_atom_site_fract_z
_atom_site_U_iso_or_equiv
_atom_site_occupancy
_atom_site_adp_type
_atom_site_refinement_flags_posn
N1 N 0.87685(14) 0.74813(12) 0.92639(12) 0.0281 1.0000 Uani .
N3 N 0.63592(13) 0.58826(12) 0.90665(12) 0.0271 1.0000 Uani .
N7 N 0.80020(13) 0.36380(12) 0.79171(12) 0.0258 1.0000 Uani .
N9 N 0.58513(13) 0.33788(12) 0.81767(12) 0.0236 1.0000 Uani .
C2 C 0.74551(16) 0.71763(15) 0.93685(15) 0.0289 1.0000 Uani .
C4 C 0.67201(15) 0.48301(14) 0.86023(13) 0.0239 1.0000 Uani .
C5 C 0.80552(15) 0.49826(14) 0.84408(13) 0.0235 1.0000 Uani .
C6 C 0.91146(15) 0.63950(14) 0.87958(13) 0.0244 1.0000 Uani .
C8 C 0.66790(15) 0.27136(14) 0.77713(13) 0.0236 1.0000 Uani .
C10 C 1.05800(15) 0.67974(15) 0.86942(13) 0.0255 1.0000 Uani .
C11 C 1.14716(17) 0.82429(16) 0.89847(15) 0.0311 1.0000 Uani .
C12 C 1.28470(17) 0.86356(17) 0.88867(16) 0.0352 1.0000 Uani .
C13 C 1.33523(17) 0.76063(18) 0.85040(16) 0.0359 1.0000 Uani .
C14 C 1.24817(18) 0.61685(18) 0.82122(17) 0.0363 1.0000 Uani .
C15 C 1.10971(17) 0.57637(16) 0.83037(15) 0.0314 1.0000 Uani .
C16 C 0.44321(15) 0.27646(15) 0.82937(14) 0.0257 1.0000 Uani .
C17 C 0.28968(16) 0.25366(15) 0.70596(14) 0.0283 1.0000 Uani .
C18 C 0.28471(18) 0.30111(17) 0.59865(16) 0.0348 1.0000 Uani .
C19 C 0.1412(2) 0.2825(2) 0.48972(18) 0.0453 1.0000 Uani .
C20 C 0.0016(2) 0.2158(3) 0.4869(2) 0.0723 1.0000 Uani .
C21 C 0.0048(2) 0.1687(4) 0.5934(2) 0.0978 1.0000 Uani .
C22 C 0.1479(2) 0.1868(3) 0.7021(2) 0.0678 1.0000 Uani .
C23 C 0.61696(15) 0.11478(14) 0.72492(14) 0.0247 1.0000 Uani .
C24 C 0.45675(16) 0.01740(15) 0.63899(14) 0.0274 1.0000 Uani .
C25 C 0.41618(17) -0.12918(15) 0.59122(15) 0.0306 1.0000 Uani .
C26 C 0.53213(18) -0.18290(15) 0.62808(15) 0.0295 1.0000 Uani .
C27 C 0.69188(18) -0.08542(16) 0.71067(15) 0.0309 1.0000 Uani .
C28 C 0.73414(17) 0.06164(15) 0.75826(14) 0.0281 1.0000 Uani .
C29 C 0.4832(2) -0.34330(16) 0.58052(18) 0.0397 1.0000 Uani .
H21 H 0.7250 0.8003 0.9695 0.0302 1.0000 Uiso R
H111 H 1.1111 0.8968 0.9257 0.0328 1.0000 Uiso R
H121 H 1.3451 0.9648 0.9083 0.0371 1.0000 Uiso R
H131 H 1.4327 0.7898 0.8432 0.0374 1.0000 Uiso R
H141 H 1.2843 0.5428 0.7941 0.0406 1.0000 Uiso R
H151 H 1.0492 0.4759 0.8114 0.0347 1.0000 Uiso R
H161 H 0.4591 0.3446 0.9156 0.0284 1.0000 Uiso R
H162 H 0.4359 0.1812 0.8404 0.0283 1.0000 Uiso R
H181 H 0.3850 0.3476 0.6009 0.0376 1.0000 Uiso R
H191 H 0.1392 0.3170 0.4141 0.0501 1.0000 Uiso R
H201 H -0.0988 0.2013 0.4101 0.0796 1.0000 Uiso R
H211 H -0.0934 0.1223 0.5915 0.1104 1.0000 Uiso R
H221 H 0.1498 0.1519 0.7764 0.0699 1.0000 Uiso R
H241 H 0.3731 0.0533 0.6103 0.0286 1.0000 Uiso R
H251 H 0.3037 -0.1969 0.5286 0.0336 1.0000 Uiso R
H271 H 0.7755 -0.1215 0.7355 0.0359 1.0000 Uiso R
H281 H 0.8468 0.1297 0.8172 0.0323 1.0000 Uiso R
H291 H 0.5789 -0.3660 0.6054 0.0582 1.0000 Uiso R
H292 H 0.4276 -0.3863 0.6277 0.0583 1.0000 Uiso R
H293 H 0.4101 -0.3892 0.4764 0.0584 1.0000 Uiso R

loop_
_atom_site_aniso_label
_atom_site_aniso_U_11
_atom_site_aniso_U_22
_atom_site_aniso_U_33
_atom_site_aniso_U_23
_atom_site_aniso_U_13
_atom_site_aniso_U_12
N1 0.0238(6) 0.0253(6) 0.0306(6) 0.0079(5) 0.0124(5) 0.0077(4)
N3 0.0250(6) 0.0257(6) 0.0291(6) 0.0070(5) 0.0144(5) 0.0096(5)
N7 0.0224(5) 0.0236(5) 0.0289(6) 0.0081(4) 0.0127(4) 0.0074(4)
N9 0.0191(5) 0.0232(5) 0.0262(6) 0.0077(4) 0.0117(4) 0.0065(4)
C2 0.0266(7) 0.0253(7) 0.0321(7) 0.0066(5) 0.0147(6) 0.0095(5)
C4 0.0204(6) 0.0246(6) 0.0226(6) 0.0071(5) 0.0096(5) 0.0068(5)
C5 0.0201(6) 0.0251(7) 0.0228(6) 0.0076(5) 0.0100(5) 0.0078(5)
C6 0.0200(6) 0.0254(6) 0.0225(6) 0.0079(5) 0.0083(5) 0.0065(5)
C8 0.0201(6) 0.0254(6) 0.0231(6) 0.0083(5) 0.0099(5) 0.0084(5)
C10 0.0203(6) 0.0283(7) 0.0220(6) 0.0088(5) 0.0087(5) 0.0056(5)
C11 0.0255(7) 0.0311(7) 0.0310(7) 0.0116(6) 0.0125(6) 0.0066(6)
C12 0.0253(7) 0.0376(8) 0.0337(8) 0.0150(6) 0.0131(6) 0.0027(6)
C13 0.0239(7) 0.0491(9) 0.0324(8) 0.0172(7) 0.0151(6) 0.0094(6)
C14 0.0272(7) 0.0443(9) 0.0386(8) 0.0140(7) 0.0183(6) 0.0144(6)
C15 0.0257(7) 0.0329(7) 0.0345(8) 0.0113(6) 0.0163(6) 0.0096(6)
C16 0.0208(6) 0.0286(7) 0.0266(7) 0.0100(5) 0.0132(5) 0.0068(5)
C17 0.0218(7) 0.0338(7) 0.0258(7) 0.0073(5) 0.0121(5) 0.0089(5)
C18 0.0277(7) 0.0404(8) 0.0345(8) 0.0163(6) 0.0146(6) 0.0115(6)
C19 0.0376(9) 0.0653(12) 0.0343(8) 0.0223(8) 0.0147(7) 0.0251(8)
C20 0.0297(9) 0.148(2) 0.0370(10) 0.0330(12) 0.0144(8) 0.0383(12)
C21 0.0225(9) 0.203(3) 0.0497(12) 0.0569(17) 0.0161(9) 0.0193(14)
C22 0.0236(8) 0.127(2) 0.0367(9) 0.0382(11) 0.0135(7) 0.0078(10)
C23 0.0233(6) 0.0235(6) 0.0242(6) 0.0074(5) 0.0117(5) 0.0071(5)
C24 0.0233(6) 0.0272(7) 0.0301(7) 0.0085(5) 0.0135(5) 0.0091(5)
C25 0.0283(7) 0.0265(7) 0.0326(7) 0.0076(6) 0.0165(6) 0.0057(6)
C26 0.0379(8) 0.0243(7) 0.0296(7) 0.0102(5) 0.0207(6) 0.0113(6)
C27 0.0336(7) 0.0314(7) 0.0319(7) 0.0129(6) 0.0168(6) 0.0173(6)
C28 0.0256(7) 0.0298(7) 0.0280(7) 0.0100(6) 0.0130(6) 0.0115(6)
C29 0.0532(10) 0.0261(8) 0.0437(9) 0.0123(7) 0.0278(8) 0.0164(7)

loop_
_atom_type_symbol
_atom_type_scat_dispersion_real
_atom_type_scat_dispersion_imag
_atom_type_scat_Cromer_Mann_a1
_atom_type_scat_Cromer_Mann_b1
_atom_type_scat_Cromer_Mann_a2
_atom_type_scat_Cromer_Mann_b2
_atom_type_scat_Cromer_Mann_a3
_atom_type_scat_Cromer_Mann_b3
_atom_type_scat_Cromer_Mann_a4
_atom_type_scat_Cromer_Mann_b4
_atom_type_scat_Cromer_Mann_c
_atom_type_scat_source
C 0.0181 0.0091 2.3100 20.8439 1.0200 10.2075 1.5886 0.5687 0.8650 51.6512 0.2156 'International Tables Vol C 4.2.6.8 and 6.1.1.4'
H 0.0000 0.0000 0.4930 10.5109 0.3229 26.1257 0.1402 3.1424 0.0408 57.7998 0.0030 'International Tables Vol C 4.2.6.8 and 6.1.1.4'
N 0.0311 0.0180 12.2126 0.0057 3.1322 9.8933 2.0125 28.9975 1.1663 0.5826 -11.5290 'International Tables Vol C 4.2.6.8 and 6.1.1.4'

loop_
_geom_angle_atom_site_label_1
_geom_angle_atom_site_label_2
_geom_angle_atom_site_label_3
_geom_angle
_geom_angle_publ_flag
C2 N1 C6 119.46(12) yes
C2 N3 C4 110.92(11) yes
C5 N7 C8 104.83(11) yes
C4 N9 C8 105.84(11) yes
C4 N9 C16 123.67(11) yes
C8 N9 C16 130.24(11) yes
N3 C2 N1 128.58(13) yes
N3 C2 H21 115.4 no
N1 C2 H21 116.0 no
N9 C4 N3 126.62(12) yes
N9 C4 C5 106.41(12) yes
N3 C4 C5 126.97(12) yes
C4 C5 N7 109.79(11) yes
C4 C5 C6 116.51(12) yes
N7 C5 C6 133.68(12) yes
C5 C6 N1 117.56(12) yes
C5 C6 C10 125.39(13) yes
N1 C6 C10 117.05(12) yes
N9 C8 N7 113.13(12) yes
N9 C8 C23 124.06(12) yes
N7 C8 C23 122.80(12) yes
C6 C10 C11 119.59(13) yes
C6 C10 C15 121.57(12) yes
C11 C10 C15 118.84(13) yes
C10 C11 C12 120.20(15) yes
C10 C11 H111 119.0 no
C12 C11 H111 120.8 no
C11 C12 C13 120.56(14) yes
C11 C12 H121 119.3 no
C13 C12 H121 120.2 no
C12 C13 C14 119.96(14) yes
C12 C13 H131 119.8 no
C14 C13 H131 120.2 no
C13 C14 C15 119.88(15) yes
C13 C14 H141 120.2 no
C15 C14 H141 119.9 no
C10 C15 C14 120.55(14) yes
C10 C15 H151 119.3 no
C14 C15 H151 120.1 no
N9 C16 C17 114.26(11) yes
N9 C16 H161 107.4 no
C17 C16 H161 108.6 no
N9 C16 H162 107.6 no
C17 C16 H162 109.2 no
H161 C16 H162 109.6 no
C16 C17 C18 123.00(12) yes
C16 C17 C22 118.80(13) yes
C18 C17 C22 118.16(14) yes
C17 C18 C19 121.08(14) yes
C17 C18 H181 118.2 no
C19 C18 H181 120.8 no
C18 C19 C20 120.20(17) yes
C18 C19 H191 120.4 no
C20 C19 H191 119.4 no
C19 C20 C21 119.39(17) yes
C19 C20 H201 120.3 no
C21 C20 H201 120.3 no
C20 C21 C22 120.49(18) yes
C20 C21 H211 119.3 no
C22 C21 H211 120.3 no
C21 C22 C17 120.68(18) yes
C21 C22 H221 120.4 no
C17 C22 H221 118.9 no
C8 C23 C24 122.77(12) yes
C8 C23 C28 118.29(12) yes
C24 C23 C28 118.90(12) yes
C23 C24 C25 120.12(13) yes
C23 C24 H241 119.9 no
C25 C24 H241 119.9 no
C24 C25 C26 121.18(13) yes
C24 C25 H251 119.8 no
C26 C25 H251 119.0 no
C25 C26 C27 118.55(13) yes
C25 C26 C29 119.74(13) yes
C27 C26 C29 121.70(14) yes
C26 C27 C28 120.81(13) yes
C26 C27 H271 119.6 no
C28 C27 H271 119.6 no
C23 C28 C27 120.39(13) yes
C23 C28 H281 119.2 no
C27 C28 H281 120.4 no
C26 C29 H291 110.9 no
C26 C29 H292 110.0 no
H291 C29 H292 107.5 no
C26 C29 H293 110.4 no
H291 C29 H293 108.7 no
H292 C29 H293 109.2 no

loop_
_geom_bond_atom_site_label_1
_geom_bond_atom_site_label_2
_geom_bond_distance
_geom_bond_publ_flag
N1 C2 1.3346(18) yes
N1 C6 1.3522(18) yes
N3 C2 1.3414(18) yes
N3 C4 1.3315(17) yes
N7 C5 1.3840(17) yes
N7 C8 1.3241(17) yes
N9 C4 1.3711(17) yes
N9 C8 1.3855(17) yes
N9 C16 1.4646(16) yes
C2 H21 0.981 no
C4 C5 1.4053(18) yes
C5 C6 1.4033(18) yes
C6 C10 1.4788(18) yes
C8 C23 1.4672(18) yes
C10 C11 1.3992(19) yes
C10 C15 1.399(2) yes
C11 C12 1.390(2) yes
C11 H111 0.980 no
C12 C13 1.384(2) yes
C12 H121 0.977 no
C13 C14 1.387(2) yes
C13 H131 0.986 no
C14 C15 1.395(2) yes
C14 H141 0.993 no
C15 H151 0.973 no
C16 C17 1.5096(19) yes
C16 H161 1.004 no
C16 H162 1.008 no
C17 C18 1.379(2) yes
C17 C22 1.379(2) yes
C18 C19 1.388(2) yes
C18 H181 0.977 no
C19 C20 1.365(3) yes
C19 H191 0.981 no
C20 C21 1.374(3) yes
C20 H201 0.969 no
C21 C22 1.386(3) yes
C21 H211 0.960 no
C22 H221 0.970 no
C23 C24 1.4001(18) yes
C23 C28 1.3965(19) yes
C24 C25 1.384(2) yes
C24 H241 0.983 no
C25 C26 1.391(2) yes
C25 H251 0.983 no
C26 C27 1.395(2) yes
C26 C29 1.5060(19) yes
C27 C28 1.386(2) yes
C27 H271 0.984 no
C28 H281 0.982 no
C29 H291 1.004 no
C29 H292 0.995 no
C29 H293 1.005 no

loop_
_cod_related_entry_id
_cod_related_entry_database
_cod_related_entry_code
1 ChemSpider 10176225
